data_7125405
loop_
_publ_author_name
'Huang, Ke-Bin'
'Wang, Feng-Yang'
'Feng, Hai-Wen'
'Luo, Hejiang'
'Long, Yan'
'Zou, Taotao'
'Chan, Albert S. C.'
'Liu, Rong'
'Zou, Huahong'
'Chen, Zhen-Feng'
'Liu, Yan-Cheng'
'Liu, You-Nian'
'Liang, Hong'

_publ_section_title
;
 An aminophosphonate ester ligand-containing platinum(ii) complex induces
 potent immunogenic cell death in vitro and elicits effective anti-tumour
 immune responses in vivo.
;
_journal_issue 87
_journal_name_full 'Chemical communications (Cambridge, England)'
_journal_page_first 13066
_journal_page_last 13069
_journal_paper_doi 10.1039/c9cc06563f
_journal_volume 55
_journal_year 2019
_chemical_formula_moiety 'C19 H27 Cl2 N2 O4 P Pt'
_chemical_formula_sum 'C19 H27 Cl2 N2 O4 P Pt'
_chemical_formula_weight 644.39
_space_group_crystal_system triclinic
_space_group_IT_number 2
_space_group_name_Hall '-P 1'
_space_group_name_H-M_alt 'P -1'
_atom_sites_solution_hydrogens geom
_atom_sites_solution_primary direct
_atom_sites_solution_secondary difmap
_audit_creation_date 2017-04-05
_audit_creation_method
;
  Olex2 1.1
  (compiled 2010.10.27 svn.r1485, GUI svn.r3319)
;
_audit_update_record
;
2017-04-06 deposited with the CCDC.	2019-09-23 downloaded from the CCDC.
;
_cell_angle_alpha 111.392(4)
_cell_angle_beta 106.122(4)
_cell_angle_gamma 101.324(3)
_cell_formula_units_Z 2
_cell_length_a 9.3032(4)
_cell_length_b 11.5641(4)
_cell_length_c 12.6329(6)
_cell_measurement_reflns_used 4740
_cell_measurement_temperature 293(2)
_cell_measurement_theta_max 28.7354
_cell_measurement_theta_min 3.1231
_cell_volume 1146.41(10)
_computing_cell_refinement
;
CrysAlisPro, Agilent Technologies,
Version 1.171.35.21 (release 20-01-2012 CrysAlis171 .NET)
(compiled Jan 23 2012,18:06:46)
;
_computing_data_collection
;
CrysAlisPro, Agilent Technologies,
Version 1.171.35.21 (release 20-01-2012 CrysAlis171 .NET)
(compiled Jan 23 2012,18:06:46)
;
_computing_data_reduction
;
CrysAlisPro, Agilent Technologies,
Version 1.171.35.21 (release 20-01-2012 CrysAlis171 .NET)
(compiled Jan 23 2012,18:06:46)
;
_computing_molecular_graphics
;
O. V. Dolomanov, L. J. Bourhis, R. J. Gildea, J. A. K. Howard and H. Puschmann,
OLEX2: a complete structure solution, refinement and analysis program.
J. Appl. Cryst. (2009). 42, 339-341.
;
_computing_publication_material
;
O. V. Dolomanov, L. J. Bourhis, R. J. Gildea, J. A. K. Howard and H. Puschmann,
OLEX2: a complete structure solution, refinement and analysis program.
J. Appl. Cryst. (2009). 42, 339-341.
;
_computing_structure_refinement 'SHELXL-97 (Sheldrick, 1997)'
_computing_structure_solution 'A short history of SHELX (Sheldrick, 2007)/Bruker'
_diffrn_ambient_temperature 293(2)
_diffrn_detector_area_resol_mean 15.9784
_diffrn_measured_fraction_theta_full 0.998
_diffrn_measured_fraction_theta_max 0.998
_diffrn_measurement_details
;
#__ type_ start__ end____ width___ exp.time_
  1 omega  -82.00  -34.00   1.0000    3.0200
omega____ theta____ kappa____ phi______ frames
    -      -17.0765  178.0000  -90.0000 48

#__ type_ start__ end____ width___ exp.time_
  2 omega  -18.00   25.00   1.0000    3.0200
omega____ theta____ kappa____ phi______ frames
    -      -17.0765  -99.0000    0.0000 43

#__ type_ start__ end____ width___ exp.time_
  3 omega  -15.00   10.00   1.0000    3.0200
omega____ theta____ kappa____ phi______ frames
    -      -17.0765  -99.0000 -120.0000 25

#__ type_ start__ end____ width___ exp.time_
  4 omega  -81.00  -25.00   1.0000    3.0200
omega____ theta____ kappa____ phi______ frames
    -      -17.0765  -57.0000  -60.0000 56

#__ type_ start__ end____ width___ exp.time_
  5 omega  -50.00   40.00   1.0000    3.0200
omega____ theta____ kappa____ phi______ frames
    -       18.3265  -57.0000   90.0000 90

#__ type_ start__ end____ width___ exp.time_
  6 omega    5.00   74.00   1.0000    3.0200
omega____ theta____ kappa____ phi______ frames
    -       18.3265   57.0000 -150.0000 69

#__ type_ start__ end____ width___ exp.time_
  7 omega   43.00   87.00   1.0000    3.0200
omega____ theta____ kappa____ phi______ frames
    -       18.3265   57.0000 -120.0000 44

#__ type_ start__ end____ width___ exp.time_
  8 omega  -50.00   -9.00   1.0000    3.0200
omega____ theta____ kappa____ phi______ frames
    -       18.3265  -57.0000 -120.0000 41
;
_diffrn_measurement_device_type 'SuperNova, Single source at offset), Eos'
_diffrn_measurement_method '\w scans'
_diffrn_orient_matrix_UB_11 -0.0370749000
_diffrn_orient_matrix_UB_12 -0.0676600000
_diffrn_orient_matrix_UB_13 -0.0422341000
_diffrn_orient_matrix_UB_21 -0.0703842000
_diffrn_orient_matrix_UB_22 0.0125401000
_diffrn_orient_matrix_UB_23 -0.0245093000
_diffrn_orient_matrix_UB_31 0.0274652000
_diffrn_orient_matrix_UB_32 0.0120279000
_diffrn_orient_matrix_UB_33 -0.0433053000
_diffrn_radiation_monochromator mirror
_diffrn_radiation_source 'SuperNova (Mo) X-ray Source'
_diffrn_radiation_type 'Mo K\a'
_diffrn_radiation_wavelength 0.7107
_diffrn_reflns_av_R_equivalents 0.0361
_diffrn_reflns_av_unetI/netI 0.0485
_diffrn_reflns_limit_h_max 10
_diffrn_reflns_limit_h_min -11
_diffrn_reflns_limit_k_max 13
_diffrn_reflns_limit_k_min -13
_diffrn_reflns_limit_l_max 15
_diffrn_reflns_limit_l_min -14
_diffrn_reflns_number 8764
_diffrn_reflns_theta_full 25.18
_diffrn_reflns_theta_max 25.18
_diffrn_reflns_theta_min 3.13
_exptl_absorpt_coefficient_mu 6.450
_exptl_absorpt_correction_T_max 1.00000
_exptl_absorpt_correction_T_min 0.95018
_exptl_absorpt_correction_type multi-scan
_exptl_absorpt_process_details
;
CrysAlisPro, Agilent Technologies,
Version 1.171.35.21 (release 20-01-2012 CrysAlis171 .NET)
(compiled Jan 23 2012,18:06:46)
Empirical absorption correction using spherical harmonics,
 implemented in SCALE3 ABSPACK scaling algorithm.
;
_exptl_crystal_colour colorless
_exptl_crystal_density_diffrn 1.867
_exptl_crystal_density_method 'not measured'
_exptl_crystal_description block
_exptl_crystal_F_000 628
_exptl_crystal_size_max 0.25
_exptl_crystal_size_mid 0.19
_exptl_crystal_size_min 0.08
_refine_diff_density_max 0.585
_refine_diff_density_min -0.693
_refine_diff_density_rms 0.095
_refine_ls_extinction_method none
_refine_ls_goodness_of_fit_ref 1.018
_refine_ls_hydrogen_treatment mixed
_refine_ls_matrix_type full
_refine_ls_number_parameters 278
_refine_ls_number_reflns 4123
_refine_ls_number_restraints 33
_refine_ls_restrained_S_all 1.053
_refine_ls_R_factor_all 0.0341
_refine_ls_R_factor_gt 0.0287
_refine_ls_shift/su_max 0.020
_refine_ls_shift/su_mean 0.000
_refine_ls_structure_factor_coef Fsqd
_refine_ls_weighting_details 'calc w=1/[\s^2^(Fo^2^)+(0.0171P)^2^+0.0000P] where P=(Fo^2^+2Fc^2^)/3'
_refine_ls_weighting_scheme calc
_refine_ls_wR_factor_gt 0.0552
_refine_ls_wR_factor_ref 0.0579
_reflns_number_gt 3705
_reflns_number_total 4123
_reflns_threshold_expression >2sigma(I)
_cod_data_source_file c9cc06563f2.cif
_cod_data_source_block 0902-czf-hkb-ppd10
_cod_original_cell_volume 1146.41(8)
_cod_database_code 7125405
_reflns_odcompleteness_completeness 99.87
_reflns_odcompleteness_iscentric 1
_reflns_odcompleteness_theta 26.32

loop_
_space_group_symop_id
_space_group_symop_operation_xyz
1 'x, y, z'
2 '-x, -y, -z'

loop_
_atom_site_label
_atom_site_type_symbol
_atom_site_fract_x
_atom_site_fract_y
_atom_site_fract_z
_atom_site_U_iso_or_equiv
_atom_site_adp_type
_atom_site_occupancy
_atom_site_symmetry_multiplicity
_atom_site_calc_flag
_atom_site_refinement_flags
_atom_site_disorder_assembly
_atom_site_disorder_group
Pt1 Pt 0.601049(19) 0.728000(17) 0.643753(16) 0.04369(8) Uani 1 1 d . . .
Cl1 Cl 0.38594(15) 0.66031(16) 0.46544(13) 0.0704(4) Uani 1 1 d . . .
Cl2 Cl 0.46333(16) 0.81150(15) 0.76006(14) 0.0714(4) Uani 1 1 d . . .
P1 P 0.98700(16) 0.99157(13) 0.78892(12) 0.0533(3) Uani 1 1 d . A .
O4 O 0.9884(5) 1.0726(4) 0.9085(3) 0.0833(12) Uani 1 1 d . . .
O1 O 1.1498(4) 1.0177(4) 0.7753(4) 0.0768(12) Uani 1 1 d U . .
O2 O 0.8717(4) 0.9977(3) 0.6761(3) 0.0641(10) Uani 1 1 d U . .
O3 O 0.7742(4) 0.2757(4) 1.0747(3) 0.0699(10) Uani 1 1 d . . .
N1 N 0.7452(4) 0.6715(4) 0.5566(3) 0.0447(9) Uani 1 1 d . . .
N2 N 0.8014(4) 0.7803(4) 0.7944(3) 0.0440(9) Uani 1 1 d . A .
H2 H 0.8046 0.8521 0.8581 0.053 Uiso 1 1 calc R . .
C1 C 0.6982(6) 0.5857(5) 0.4376(5) 0.0562(13) Uani 1 1 d . . .
H1 H 0.5904 0.5457 0.3891 0.067 Uiso 1 1 calc R . .
C2 C 0.8064(7) 0.5564(6) 0.3866(5) 0.0685(16) Uani 1 1 d . . .
H2A H 0.7720 0.4977 0.3040 0.082 Uiso 1 1 calc R . .
C3 C 0.9641(7) 0.6134(6) 0.4573(6) 0.0667(16) Uani 1 1 d . . .
H3 H 1.0388 0.5966 0.4231 0.080 Uiso 1 1 calc R . .
C4 C 1.0116(6) 0.6970(5) 0.5809(5) 0.0575(14) Uani 1 1 d . . .
H4 H 1.1189 0.7334 0.6313 0.069 Uiso 1 1 calc R . .
C5 C 0.9015(5) 0.7262(4) 0.6292(4) 0.0455(11) Uani 1 1 d . A .
C6 C 0.9386(5) 0.8190(4) 0.7593(4) 0.0456(11) Uani 1 1 d . . .
H6 H 1.0309 0.8097 0.8118 0.055 Uiso 1 1 calc R A .
C7 C 1.1843(16) 1.0160(12) 0.6695(14) 0.093(3) Uani 0.575(8) 1 d PDU A 1
H7A H 1.0968 0.9496 0.5949 0.111 Uiso 0.575(8) 1 calc PR A 1
H7B H 1.2786 0.9915 0.6715 0.111 Uiso 0.575(8) 1 calc PR A 1
C8 C 1.2106(18) 1.1499(12) 0.6657(14) 0.110(4) Uani 0.575(8) 1 d PDU A 1
H8B H 1.2740 1.1563 0.6183 0.164 Uiso 0.575(8) 1 calc PR A 1
H8C H 1.2644 1.2196 0.7479 0.164 Uiso 0.575(8) 1 calc PR A 1
H8A H 1.1100 1.1573 0.6284 0.164 Uiso 0.575(8) 1 calc PR A 1
C9 C 0.7548(10) 1.0607(9) 0.6857(9) 0.125(3) Uani 1 1 d DU A .
H9BD H 0.8112 1.1546 0.7231 0.150 Uiso 0.321(10) 1 calc PR B 2
H9BC H 0.7180 1.0447 0.7454 0.150 Uiso 0.321(10) 1 calc PR B 2
H9AA H 0.6522 0.9988 0.6243 0.150 Uiso 0.679(10) 1 calc PR B 1
H9AB H 0.7496 1.0819 0.7659 0.150 Uiso 0.679(10) 1 calc PR B 1
C10 C 0.7825(17) 1.1764(13) 0.6704(14) 0.164(6) Uani 0.679(10) 1 d PDU A 1
H10A H 0.8031 1.1598 0.5967 0.247 Uiso 0.679(10) 1 calc PR B 1
H10C H 0.8726 1.2446 0.7399 0.247 Uiso 0.679(10) 1 calc PR B 1
H10B H 0.6909 1.2038 0.6640 0.247 Uiso 0.679(10) 1 calc PR B 1
C11 C 0.8108(6) 0.6738(5) 0.8344(4) 0.0497(12) Uani 1 1 d . . .
H11B H 0.9168 0.6986 0.8940 0.060 Uiso 1 1 calc R A .
H11A H 0.7924 0.5931 0.7638 0.060 Uiso 1 1 calc R . .
C12 C 0.6917(6) 0.6486(5) 0.8908(5) 0.0615(14) Uani 1 1 d . A .
H12B H 0.7047 0.7306 0.9576 0.074 Uiso 1 1 calc R . .
H12A H 0.5853 0.6170 0.8293 0.074 Uiso 1 1 calc R . .
C13 C 0.7108(6) 0.5499(5) 0.9387(5) 0.0563(14) Uani 1 1 d . . .
C14 C 0.6082(8) 0.4254(7) 0.8799(7) 0.127(3) Uani 1 1 d . A .
H14 H 0.5227 0.4012 0.8077 0.152 Uiso 1 1 calc R . .
C15 C 0.6248(8) 0.3329(7) 0.9223(7) 0.125(3) Uani 1 1 d . . .
H15 H 0.5499 0.2488 0.8792 0.151 Uiso 1 1 calc R A .
C16 C 0.7492(6) 0.3622(6) 1.0265(5) 0.0569(14) Uani 1 1 d . A .
C17 C 0.8555(7) 0.4843(6) 1.0853(5) 0.0717(17) Uani 1 1 d . . .
H17 H 0.9424 0.5071 1.1561 0.086 Uiso 1 1 calc R A .
C18 C 0.8373(7) 0.5766(6) 1.0419(5) 0.0732(17) Uani 1 1 d . A .
H18 H 0.9137 0.6601 1.0841 0.088 Uiso 1 1 calc R . .
C19 C 0.6678(7) 0.1439(6) 1.0084(5) 0.0757(17) Uani 1 1 d . . .
H19A H 0.6711 0.1050 0.9281 0.114 Uiso 1 1 calc R . .
H19B H 0.5620 0.1436 1.0004 0.114 Uiso 1 1 calc R . .
H19C H 0.6984 0.0941 1.0518 0.114 Uiso 1 1 calc R . .
C7A C 1.218(2) 1.1195(18) 0.7494(18) 0.093(3) Uani 0.425(8) 1 d P A 2
H7AA H 1.1417 1.1624 0.7300 0.111 Uiso 0.425(8) 1 calc PR A 2
H7AB H 1.3098 1.1848 0.8214 0.111 Uiso 0.425(8) 1 calc PR A 2
C10A C 0.615(3) 1.035(3) 0.584(2) 0.164(6) Uani 0.321(10) 1 d PD A 2
H10F H 0.6429 1.0785 0.5374 0.247 Uiso 0.321(10) 1 calc PR B 2
H10E H 0.5398 1.0669 0.6147 0.247 Uiso 0.321(10) 1 calc PR B 2
H10D H 0.5681 0.9416 0.5321 0.247 Uiso 0.321(10) 1 calc PR B 2
C8A C 1.263(3) 1.070(2) 0.6519(19) 0.110(4) Uani 0.425(8) 1 d P A 2
H8AA H 1.1715 1.0111 0.5790 0.164 Uiso 0.425(8) 1 calc PR A 2
H8AB H 1.3348 1.0239 0.6693 0.164 Uiso 0.425(8) 1 calc PR A 2
H8AC H 1.3158 1.1416 0.6394 0.164 Uiso 0.425(8) 1 calc PR A 2

loop_
_atom_site_aniso_label
_atom_site_aniso_U_11
_atom_site_aniso_U_22
_atom_site_aniso_U_33
_atom_site_aniso_U_23
_atom_site_aniso_U_13
_atom_site_aniso_U_12
Pt1 0.03919(12) 0.03837(12) 0.04603(12) 0.01809(10) 0.01147(8) 0.00605(9)
Cl1 0.0495(8) 0.0818(11) 0.0648(9) 0.0357(8) 0.0029(6) 0.0127(7)
Cl2 0.0585(8) 0.0738(10) 0.0764(10) 0.0222(8) 0.0321(7) 0.0239(8)
P1 0.0549(8) 0.0389(8) 0.0508(8) 0.0197(7) 0.0099(6) -0.0003(6)
O4 0.121(3) 0.045(2) 0.055(2) 0.010(2) 0.028(2) 0.001(2)
O1 0.056(2) 0.078(3) 0.091(3) 0.049(3) 0.018(2) 0.003(2)
O2 0.068(2) 0.055(2) 0.071(2) 0.035(2) 0.0203(19) 0.019(2)
O3 0.069(2) 0.068(3) 0.067(2) 0.041(2) 0.015(2) 0.006(2)
N1 0.043(2) 0.043(2) 0.048(2) 0.023(2) 0.0143(18) 0.013(2)
N2 0.050(2) 0.035(2) 0.041(2) 0.0166(19) 0.0137(18) 0.0076(19)
C1 0.060(3) 0.049(3) 0.046(3) 0.017(3) 0.014(3) 0.008(3)
C2 0.084(4) 0.058(4) 0.062(4) 0.020(3) 0.037(3) 0.021(3)
C3 0.076(4) 0.065(4) 0.076(4) 0.031(4) 0.047(3) 0.031(4)
C4 0.051(3) 0.049(3) 0.074(4) 0.029(3) 0.024(3) 0.018(3)
C5 0.046(3) 0.035(3) 0.056(3) 0.024(2) 0.018(2) 0.011(2)
C6 0.038(3) 0.042(3) 0.046(3) 0.020(2) 0.006(2) 0.008(2)
C7 0.092(6) 0.082(6) 0.109(7) 0.049(5) 0.051(6) 0.010(5)
C8 0.132(11) 0.092(10) 0.109(8) 0.069(9) 0.037(7) 0.011(8)
C9 0.129(6) 0.131(6) 0.141(6) 0.070(5) 0.050(5) 0.075(5)
C10 0.165(13) 0.128(11) 0.210(15) 0.099(11) 0.035(11) 0.073(10)
C11 0.060(3) 0.039(3) 0.041(3) 0.019(2) 0.009(2) 0.011(2)
C12 0.062(3) 0.058(4) 0.055(3) 0.030(3) 0.016(3) 0.003(3)
C13 0.056(3) 0.057(3) 0.049(3) 0.027(3) 0.015(2) 0.003(3)
C14 0.094(5) 0.100(6) 0.120(6) 0.081(5) -0.049(4) -0.035(4)
C15 0.101(5) 0.084(5) 0.115(6) 0.064(5) -0.042(4) -0.044(4)
C16 0.057(3) 0.061(4) 0.049(3) 0.030(3) 0.017(3) 0.006(3)
C17 0.080(4) 0.062(4) 0.050(3) 0.029(3) 0.002(3) 0.000(3)
C18 0.079(4) 0.052(4) 0.051(3) 0.015(3) 0.004(3) -0.009(3)
C19 0.083(4) 0.066(4) 0.082(4) 0.045(4) 0.030(3) 0.012(4)
C7A 0.092(6) 0.082(6) 0.109(7) 0.049(5) 0.051(6) 0.010(5)
C10A 0.165(13) 0.128(11) 0.210(15) 0.099(11) 0.035(11) 0.073(10)
C8A 0.132(11) 0.092(10) 0.109(8) 0.069(9) 0.037(7) 0.011(8)

loop_
_atom_type_symbol
_atom_type_description
_atom_type_scat_dispersion_real
_atom_type_scat_dispersion_imag
_atom_type_scat_source
C C 0.0033 0.0016 'International Tables Vol C Tables 4.2.6.8 and 6.1.1.4'
H H 0.0000 0.0000 'International Tables Vol C Tables 4.2.6.8 and 6.1.1.4'
Cl Cl 0.1484 0.1585 'International Tables Vol C Tables 4.2.6.8 and 6.1.1.4'
N N 0.0061 0.0033 'International Tables Vol C Tables 4.2.6.8 and 6.1.1.4'
O O 0.0106 0.0060 'International Tables Vol C Tables 4.2.6.8 and 6.1.1.4'
P P 0.1023 0.0942 'International Tables Vol C Tables 4.2.6.8 and 6.1.1.4'
Pt Pt -1.7033 8.3905 'International Tables Vol C Tables 4.2.6.8 and 6.1.1.4'

loop_
_geom_angle_atom_site_label_1
_geom_angle_atom_site_label_2
_geom_angle_atom_site_label_3
_geom_angle
Pt1 N2 H2 108.6
Cl2 Pt1 Cl1 90.99(5)
P1 C6 H6 107.8
O4 P1 O1 115.7(3)
O4 P1 O2 116.1(2)
O4 P1 C6 110.6(2)
O1 P1 O2 104.4(2)
O1 P1 C6 101.2(2)
O1 C7 H7A 109.0
O1 C7 H7B 109.0
O1 C7 C8 112.7(11)
O1 C7A H7AA 109.5
O1 C7A H7AB 109.5
O2 P1 C6 107.5(2)
O2 C9 H9BD 106.1
O2 C9 H9BC 106.1
O2 C9 H9AA 108.6
O2 C9 H9AB 108.6
O2 C9 C10A 124.8(14)
O3 C19 H19A 109.5
O3 C19 H19B 109.5
O3 C19 H19C 109.5
N1 Pt1 Cl1 94.53(11)
N1 Pt1 Cl2 173.37(11)
N1 Pt1 N2 81.01(15)
N1 C1 H1 119.4
N1 C1 C2 121.2(5)
N1 C5 C4 120.0(4)
N1 C5 C6 114.9(4)
N2 Pt1 Cl1 175.44(10)
N2 Pt1 Cl2 93.51(11)
N2 C6 P1 110.2(3)
N2 C6 H6 107.8
N2 C11 H11B 109.1
N2 C11 H11A 109.1
N2 C11 C12 112.6(4)
C1 N1 Pt1 125.9(3)
C1 N1 C5 119.9(4)
C1 C2 H2A 120.1
C2 C1 H1 119.4
C2 C3 H3 120.6
C2 C3 C4 118.8(5)
C3 C2 C1 119.8(5)
C3 C2 H2A 120.1
C3 C4 H4 119.9
C4 C3 H3 120.6
C4 C5 C6 125.1(4)
C5 N1 Pt1 114.3(3)
C5 C4 C3 120.3(5)
C5 C4 H4 119.9
C5 C6 P1 113.7(3)
C5 C6 N2 109.3(4)
C5 C6 H6 107.8
C6 N2 Pt1 105.7(3)
C6 N2 H2 108.6
C7 O1 P1 128.9(6)
H7A C7 H7B 107.8
C8 C7 H7A 109.0
C8 C7 H7B 109.0
C9 O2 P1 122.3(5)
C9 C10 H10A 109.5
C9 C10 H10C 109.5
C9 C10 H10B 109.5
C9 C10A H10F 109.5
C9 C10A H10E 109.5
C9 C10A H10D 109.5
H9BD C9 H9BC 106.3
H9BD C9 H9AA 137.9
H9BD C9 H9AB 82.8
H9BC C9 H9AA 86.2
H9BC C9 H9AB 24.2
H9AA C9 H9AB 107.5
C10 C9 O2 114.8(9)
C10 C9 H9BD 33.0
C10 C9 H9BC 127.9
C10 C9 H9AA 108.6
C10 C9 H9AB 108.6
C10 C9 C10A 75.8(13)
C11 N2 Pt1 114.1(3)
C11 N2 H2 108.6
C11 N2 C6 111.1(3)
C11 C12 H12B 109.2
C11 C12 H12A 109.2
H11B C11 H11A 107.8
C12 C11 H11B 109.1
C12 C11 H11A 109.1
H12B C12 H12A 107.9
C13 C12 C11 111.9(4)
C13 C12 H12B 109.2
C13 C12 H12A 109.2
C13 C14 H14 118.7
C13 C14 C15 122.7(6)
C13 C18 C17 122.6(5)
C13 C18 H18 118.7
C14 C13 C12 122.0(5)
C14 C13 C18 115.2(6)
C14 C15 H15 119.4
C15 C14 H14 118.7
C15 C16 O3 124.8(6)
C16 O3 C19 117.9(4)
C16 C15 C14 121.3(6)
C16 C15 H15 119.4
C16 C17 H17 119.6
C16 C17 C18 120.7(5)
C17 C16 O3 117.7(5)
C17 C16 C15 117.5(6)
C17 C18 H18 118.7
C18 C13 C12 122.8(5)
C18 C17 H17 119.6
H19A C19 H19B 109.5
H19A C19 H19C 109.5
H19B C19 H19C 109.5
C7A O1 P1 125.1(8)
C7A O1 C7 47.7(8)
C7A C8A H8AA 109.5
C7A C8A H8AB 109.5
C7A C8A H8AC 109.5
H7AA C7A H7AB 108.1
C10A C9 H9BD 106.1
C10A C9 H9BC 106.1
C10A C9 H9AA 32.8
C10A C9 H9AB 119.0
H10F C10A H10E 109.5
H10F C10A H10D 109.5
H10E C10A H10D 109.5
C8A C7A O1 110.9(16)
C8A C7A H7AA 109.5
C8A C7A H7AB 109.5
H8AA C8A H8AB 109.5
H8AA C8A H8AC 109.5
H8AB C8A H8AC 109.5

loop_
_geom_bond_atom_site_label_1
_geom_bond_atom_site_label_2
_geom_bond_distance
Pt1 Cl1 2.2993(13)
Pt1 Cl2 2.2867(13)
Pt1 N1 2.019(4)
Pt1 N2 2.052(4)
P1 O4 1.454(4)
P1 O1 1.555(4)
P1 O2 1.562(4)
P1 C6 1.826(5)
O1 C7 1.454(13)
O1 C7A 1.414(17)
O2 C9 1.431(7)
O3 C16 1.373(6)
O3 C19 1.421(6)
N1 C1 1.346(6)
N1 C5 1.353(5)
N2 H2 0.9100
N2 C6 1.503(5)
N2 C11 1.500(6)
C1 H1 0.9300
C1 C2 1.369(7)
C2 H2A 0.9300
C2 C3 1.360(7)
C3 H3 0.9300
C3 C4 1.384(7)
C4 H4 0.9300
C4 C5 1.367(6)
C5 C6 1.492(6)
C6 H6 0.9800
C7 H7A 0.9700
C7 H7B 0.9700
C7 C8 1.539(15)
C8 H8B 0.9600
C8 H8C 0.9600
C8 H8A 0.9600
C9 H9BD 0.9700
C9 H9BC 0.9700
C9 H9AA 0.9700
C9 H9AB 0.9700
C9 C10 1.406(12)
C9 C10A 1.441(16)
C10 H10A 0.9600
C10 H10C 0.9600
C10 H10B 0.9600
C11 H11B 0.9700
C11 H11A 0.9700
C11 C12 1.511(6)
C12 H12B 0.9700
C12 H12A 0.9700
C12 C13 1.491(7)
C13 C14 1.350(8)
C13 C18 1.375(7)
C14 H14 0.9300
C14 C15 1.376(9)
C15 H15 0.9300
C15 C16 1.364(8)
C16 C17 1.342(7)
C17 H17 0.9300
C17 C18 1.385(8)
C18 H18 0.9300
C19 H19A 0.9600
C19 H19B 0.9600
C19 H19C 0.9600
C7A H7AA 0.9700
C7A H7AB 0.9700
C7A C8A 1.37(2)
C10A H10F 0.9600
C10A H10E 0.9600
C10A H10D 0.9600
C8A H8AA 0.9600
C8A H8AB 0.9600
C8A H8AC 0.9600

loop_
_geom_torsion_atom_site_label_1
_geom_torsion_atom_site_label_2
_geom_torsion_atom_site_label_3
_geom_torsion_atom_site_label_4
_geom_torsion
Pt1 N1 C1 C2 178.5(4)
Pt1 N1 C5 C4 -179.3(4)
Pt1 N1 C5 C6 -0.7(5)
Pt1 N2 C6 P1 85.3(3)
Pt1 N2 C6 C5 -40.3(4)
Pt1 N2 C11 C12 -70.5(4)
Cl1 Pt1 N1 C1 -18.6(4)
Cl1 Pt1 N1 C5 162.6(3)
Cl1 Pt1 N2 C6 44.1(15)
Cl1 Pt1 N2 C11 -78.3(14)
Cl2 Pt1 N1 C1 -165.0(8)
Cl2 Pt1 N1 C5 16.1(12)
Cl2 Pt1 N2 C6 -144.5(3)
Cl2 Pt1 N2 C11 93.2(3)
P1 O1 C7 C8 87.5(12)
P1 O1 C7A C8A -128.8(14)
P1 O2 C9 C10 111.8(10)
P1 O2 C9 C10A -158.7(17)
O4 P1 O1 C7 -142.9(7)
O4 P1 O1 C7A -82.2(11)
O4 P1 O2 C9 -10.3(6)
O4 P1 C6 N2 44.7(4)
O4 P1 C6 C5 167.8(3)
O1 P1 O2 C9 -139.0(5)
O1 P1 C6 N2 167.8(3)
O1 P1 C6 C5 -69.1(4)
O2 P1 O1 C7 -13.9(7)
O2 P1 O1 C7A 46.7(11)
O2 P1 C6 N2 -83.0(3)
O2 P1 C6 C5 40.1(4)
O3 C16 C17 C18 -179.8(5)
N1 Pt1 N2 C6 31.8(3)
N1 Pt1 N2 C11 -90.6(3)
N1 C1 C2 C3 0.7(9)
N1 C5 C6 P1 -95.5(4)
N1 C5 C6 N2 28.1(5)
N2 Pt1 N1 C1 160.5(4)
N2 Pt1 N1 C5 -18.4(3)
N2 C11 C12 C13 -175.6(4)
C1 N1 C5 C4 1.7(7)
C1 N1 C5 C6 -179.7(4)
C1 C2 C3 C4 2.1(9)
C2 C3 C4 C5 -3.1(8)
C3 C4 C5 N1 1.2(8)
C3 C4 C5 C6 -177.3(5)
C4 C5 C6 P1 83.1(5)
C4 C5 C6 N2 -153.3(5)
C5 N1 C1 C2 -2.7(8)
C6 P1 O1 C7 97.6(7)
C6 P1 O1 C7A 158.3(11)
C6 P1 O2 C9 114.2(5)
C6 N2 C11 C12 170.2(4)
C7 O1 C7A C8A -15.3(14)
C11 N2 C6 P1 -150.4(3)
C11 N2 C6 C5 83.9(4)
C11 C12 C13 C14 -105.6(7)
C11 C12 C13 C18 71.1(7)
C12 C13 C14 C15 179.4(8)
C12 C13 C18 C17 -179.3(5)
C13 C14 C15 C16 -1.1(15)
C14 C13 C18 C17 -2.3(9)
C14 C15 C16 O3 -180.0(7)
C14 C15 C16 C17 -0.7(12)
C15 C16 C17 C18 0.8(9)
C16 C17 C18 C13 0.7(9)
C18 C13 C14 C15 2.5(12)
C19 O3 C16 C15 3.4(9)
C19 O3 C16 C17 -175.9(5)
C7A O1 C7 C8 -17.8(13)
